data_1532100
loop_
_publ_author_name
'Redhammer, G.J.'
'Roth, G.'

_publ_section_title
;
 Single-crystal structure refinements and crystal chemistry of synthetic
 trioctahedral micas K M3 (Al(3+), Si(3+))4 O10 (O H)2, where M = Ni(2+),
 Mg(2+), Co(2+), Fe(2+) or Al(3+)
;
_journal_name_full 'American Mineralogist'
_journal_page_first 1464
_journal_page_last 1476
_journal_volume 87
_journal_year 2002
_chemical_formula_sum 'Al0.98 Fe3.19 H2 K O12 Si2.83'
_chemical_name_systematic 'K Fe3 ((Al0.98 Si2.83 Fe0.19) O10) (O H)2'
_space_group_IT_number 12
_symmetry_space_group_name_Hall '-C 2y'
_symmetry_space_group_name_H-M 'C 1 2/m 1'
_cell_angle_alpha 90
_cell_angle_beta 100.2
_cell_angle_gamma 90
_cell_formula_units_Z 2
_cell_length_a 5.4059
_cell_length_b 9.3639
_cell_length_c 10.3235
_cell_volume 514.320
_citation_journal_id_ASTM AMMIAY
_cod_data_source_file Redhammer_AMMIAY_2002_662.cif
_cod_data_source_block H2Al0.98Fe3.19K1O12Si2.83
_cod_original_cell_volume 514.3197
_cod_original_formula_sum 'H2 Al0.98 Fe3.19 K1 O12 Si2.83'
_cod_database_code 1532100

loop_
_symmetry_equiv_pos_as_xyz
x,y,z
-x,y,-z
-x,-y,-z
x,-y,z
x+1/2,y+1/2,z
-x+1/2,y+1/2,-z
-x+1/2,-y+1/2,-z
x+1/2,-y+1/2,z

loop_
_atom_site_label
_atom_site_type_symbol
_atom_site_fract_x
_atom_site_fract_y
_atom_site_fract_z
_atom_site_occupancy
_atom_site_U_iso_or_equiv
Fe1 Fe+3 0.57281 0.1666 0.22473 0.0475 0.0
H1 H+1 0.108 0 0.314 1 0.0
O3 O-2 0.62887 0.16638 0.38846 1 0.0
K1 K+1 0 0 0 1 0.0
O4 O-2 0.12753 0 0.39288 1 0.0
O1 O-2 0.80853 0.24357 0.16801 1 0.0
Al1 Al+3 0.57281 0.1666 0.22473 0.245 0.0
O2 O-2 0.53927 0 0.16774 1 0.0
Fe2 Fe+2 0 0.5 0.5 1 0.0
Si1 Si+4 0.57218 0.1666 0.22473 0.7075 0.0
Fe3 Fe+2 0 0.83209 0.5 1 0.0
